data_8104238
loop_
_publ_author_name
'Bonazzi, P.'
'Menchetti, S.'
'Sabelli, C.'
'Trosti-Ferroni, R.'

_publ_section_title
;
 Two different borate groups in the structure of H Na10 ( B18 O30 (O H)5 )
;
_journal_name_full 'Zeitschrift fuer Kristallographie (149,1979-)'
_journal_page_first 51
_journal_page_last 62
_journal_volume 180
_journal_year 1987
_chemical_formula_sum 'B18 H6 Na10 O35'
_chemical_name_systematic 'H Na10 ( B18 O30 (O H)5 )'
_space_group_IT_number 2
_symmetry_space_group_name_Hall '-P 1'
_symmetry_space_group_name_H-M 'P -1'
_cell_angle_alpha 74.96
_cell_angle_beta 81.4
_cell_angle_gamma 83.25
_cell_formula_units_Z 1
_cell_length_a 9.3259
_cell_length_b 11.851
_cell_length_c 6.6907
_cell_volume 703.700
_citation_journal_id_ASTM ZEKRDZ
_cod_data_source_file Bonazzi_ZEKRDZ_1987_1790.cif
_cod_data_source_block H6B18Na10O35
_cod_original_cell_volume 703.7002
_cod_original_formula_sum 'H6 B18 Na10 O35'
_cod_database_code 8104238

loop_
_symmetry_equiv_pos_as_xyz
x,y,z
-x,-y,-z

loop_
_atom_site_label
_atom_site_type_symbol
_atom_site_fract_x
_atom_site_fract_y
_atom_site_fract_z
_atom_site_occupancy
_atom_site_U_iso_or_equiv
Na1 Na+1 0.4475 0.3871 0.7778 1 0.0
H1 H+1 0.07 0.08 0.31 1 0.0
B3 B+3 0.3274 0.1724 0.651 1 0.0
H3 H+1 0.056 0.56 0.075 0.5 0.0
O18 O-2 0.1083 0.6061 -0.0541 0.5 0.0
Na3 Na+1 0.0399 0.2286 0.9822 1 0.0
O17 O-2 0.0939 0.0226 0.0913 1 0.0
O14 O-2 0.4533 0.8018 0.056 1 0.0
O5 O-2 0.2512 0.1303 0.5282 1 0.0
O7 O-2 0.1868 0.2781 0.2281 1 0.0
O11 O-2 0.3038 0.6481 0.0639 1 0.0
B2 B+3 0.1225 0.2059 0.4352 1 0.0
H4 H+1 0 0 0 1 0.0
Na5 Na+1 0.1886 0.9408 -0.39 1 0.0
O6 O-2 0.0225 0.1311 0.4019 1 0.0
Na4 Na+1 0.1696 0.6154 0.4128 1 0.0
O10 O-2 0.3455 0.5953 -0.2635 1 0.0
O15 O-2 0.2991 0.9263 0.2479 1 0.0
Na2 Na+1 0.4211 0.0936 0.2402 1 0.0
O8 O-2 0.453 0.1091 0.7082 1 0.0
B4 B+3 0.2314 0.3842 0.2232 1 0.0
O12 O-2 0.3906 0.7291 0.4208 1 0.0
O3 O-2 0.0893 0.4294 0.7248 1 0.0
H2 H+1 0.14 0.485 0.77 1 0.0
O1 O-2 0.0547 0.2796 0.5687 1 0.0
O16 O-2 0.2025 0.8506 -0.0006 1 0.0
B9 B+3 0.1983 0.9334 0.1123 1 0.0
O2 O-2 0.2289 0.4227 0.3969 1 0.0
O4 O-2 0.2797 0.2749 0.7069 1 0.0
B8 B+3 0.4247 0.8373 0.2502 1 0.0
O13 O-2 0.3761 0.7918 -0.2626 1 0.0
B6 B+3 0.3732 0.7084 -0.3683 1 0.0
B5 B+3 0.2944 0.57 -0.0457 1 0.0
O9 O-2 0.2861 0.4516 0.0325 1 0.0
B1 B+3 0.1603 0.3522 0.5997 1 0.0
B7 B+3 0.3353 0.7713 -0.0305 1 0.0
